data_7135459
loop_
_publ_author_name
'Boruah, Deepjyoti'
'Ghosh, Subhendu'
'Mandal, Raju'
'Patel, Bhisma K.'

_publ_section_title
;
 Photosensitizer-free polarity-mismatched electrophilic
 &#x3b1;,&#x3b1;-bis-functionalization of acetone with quinoxaline and
 maleimide.
;
_journal_issue 15
_journal_name_full 'Chemical communications (Cambridge, England)'
_journal_page_first 4561
_journal_page_last 4564
_journal_paper_doi 10.1039/d6cc00491a
_journal_volume 62
_journal_year 2026
_chemical_formula_sum 'C27 H20 F N3 O3'
_chemical_formula_weight 453.46
_space_group_crystal_system triclinic
_space_group_IT_number 2
_space_group_name_Hall '-P 1'
_space_group_name_H-M_alt 'P -1'
_atom_sites_solution_hydrogens geom
_audit_creation_method SHELXL-2016/6
_audit_update_record
;
2025-09-08 deposited with the CCDC.	2026-02-03 downloaded from the CCDC.
;
_cell_angle_alpha 68.976(2)
_cell_angle_beta 87.437(2)
_cell_angle_gamma 76.468(2)
_cell_formula_units_Z 2
_cell_length_a 9.5015(7)
_cell_length_b 10.5542(8)
_cell_length_c 12.0742(9)
_cell_measurement_reflns_used 9907
_cell_measurement_temperature 293(2)
_cell_measurement_theta_max 26.28
_cell_measurement_theta_min 2.24
_cell_volume 1097.80(14)
_computing_structure_refinement 'SHELXL-2016/6 (Sheldrick, 2016)'
_computing_structure_solution 'SHELXT 2018/2 (Sheldrick, 2018)'
_diffrn_ambient_temperature 293(2)
_diffrn_measured_fraction_theta_full 0.991
_diffrn_measured_fraction_theta_max 0.991
_diffrn_measurement_device_type 'Bruker APEX-II CCD'
_diffrn_measurement_method '\f and \w scans'
_diffrn_radiation_type MoK\a
_diffrn_radiation_wavelength 0.71073
_diffrn_reflns_av_R_equivalents 0.0251
_diffrn_reflns_av_unetI/netI 0.0164
_diffrn_reflns_Laue_measured_fraction_full 0.991
_diffrn_reflns_Laue_measured_fraction_max 0.991
_diffrn_reflns_limit_h_max 11
_diffrn_reflns_limit_h_min -11
_diffrn_reflns_limit_k_max 12
_diffrn_reflns_limit_k_min -12
_diffrn_reflns_limit_l_max 14
_diffrn_reflns_limit_l_min -14
_diffrn_reflns_number 25037
_diffrn_reflns_point_group_measured_fraction_full 0.991
_diffrn_reflns_point_group_measured_fraction_max 0.991
_diffrn_reflns_theta_full 24.999
_diffrn_reflns_theta_max 24.999
_diffrn_reflns_theta_min 2.126
_exptl_absorpt_coefficient_mu 0.097
_exptl_crystal_colour Colourless
_exptl_crystal_density_diffrn 1.372
_exptl_crystal_description Block
_exptl_crystal_F_000 472
_exptl_crystal_size_max 0.25
_exptl_crystal_size_mid 0.20
_exptl_crystal_size_min 0.15
_refine_diff_density_max 0.156
_refine_diff_density_min -0.194
_refine_diff_density_rms 0.035
_refine_ls_extinction_coef 0.051(15)
_refine_ls_extinction_expression Fc^*^=kFc[1+0.001xFc^2^\l^3^/sin(2\q)]^-1/4^
_refine_ls_extinction_method 'SHELXL-2016/6 (Sheldrick 2016)'
_refine_ls_goodness_of_fit_ref 0.943
_refine_ls_hydrogen_treatment constr
_refine_ls_matrix_type full
_refine_ls_number_parameters 309
_refine_ls_number_reflns 3833
_refine_ls_number_restraints 0
_refine_ls_restrained_S_all 0.943
_refine_ls_R_factor_all 0.0561
_refine_ls_R_factor_gt 0.0461
_refine_ls_shift/su_max 0.000
_refine_ls_shift/su_mean 0.000
_refine_ls_structure_factor_coef Fsqd
_refine_ls_weighting_details 'w=1/[\s^2^(Fo^2^)+(0.1000P)^2^+0.4279P] where P=(Fo^2^+2Fc^2^)/3'
_refine_ls_weighting_scheme calc
_refine_ls_wR_factor_gt 0.1318
_refine_ls_wR_factor_ref 0.1550
_reflns_Friedel_coverage 0.000
_reflns_number_gt 3204
_reflns_number_total 3833
_reflns_threshold_expression 'I > 2\s(I)'
_cod_data_source_file d6cc00491a2.cif
_cod_data_source_block BBB_a
_cod_database_code 7135459
_shelx_shelxl_version_number 2016/6
_shelx_space_group_comment
;
The symmetry employed for this shelxl refinement is uniquely defined
by the following loop, which should always be used as a source of
symmetry information in preference to the above space-group names.
They are only intended as comments.
;

loop_
_space_group_symop_operation_xyz
'x, y, z'
'-x, -y, -z'

loop_
_atom_site_label
_atom_site_type_symbol
_atom_site_fract_x
_atom_site_fract_y
_atom_site_fract_z
_atom_site_U_iso_or_equiv
_atom_site_adp_type
_atom_site_occupancy
_atom_site_site_symmetry_order
_atom_site_calc_flag
_atom_site_refinement_flags_posn
_atom_site_refinement_flags_adp
_atom_site_refinement_flags_occupancy
_atom_site_disorder_assembly
_atom_site_disorder_group
O3 O 0.10888(13) 0.44726(13) 0.33495(11) 0.0513(4) Uani 1 1 d . . . . .
N1 N 0.42872(15) 0.26457(15) 0.47119(12) 0.0430(4) Uani 1 1 d . . . . .
O1 O 0.32970(17) -0.05289(15) 0.64953(14) 0.0685(4) Uani 1 1 d . . . . .
N3 N 0.25227(15) 0.32943(15) 0.22770(12) 0.0448(4) Uani 1 1 d . . . . .
O2 O 0.39271(19) 0.16027(17) 0.16715(14) 0.0775(5) Uani 1 1 d . . . . .
N2 N 0.50714(16) 0.25472(17) 0.69658(14) 0.0504(4) Uani 1 1 d . . . . .
F1 F 0.0462(2) 0.0992(2) 1.07346(14) 0.1091(6) Uani 1 1 d . . . . .
C7 C 0.34773(17) 0.22760(16) 0.56226(14) 0.0391(4) Uani 1 1 d . . . . .
C15 C 0.21263(17) 0.18385(17) 0.54331(15) 0.0408(4) Uani 1 1 d . . . . .
H15 H 0.129139 0.245142 0.563266 0.049 Uiso 1 1 calc R U . . .
C21 C 0.17685(16) 0.33974(18) 0.32558(15) 0.0404(4) Uani 1 1 d . . . . .
C18 C 0.18671(18) 0.19370(17) 0.41495(15) 0.0417(4) Uani 1 1 d . . . . .
H18 H 0.092525 0.172070 0.411529 0.050 Uiso 1 1 calc R U . . .
C9 C 0.29138(18) 0.18822(18) 0.78047(15) 0.0442(4) Uani 1 1 d . . . . .
C6 C 0.55298(17) 0.30022(17) 0.48908(16) 0.0423(4) Uani 1 1 d . . . . .
C8 C 0.38559(18) 0.22503(17) 0.67737(15) 0.0423(4) Uani 1 1 d . . . . .
C5 C 0.59315(18) 0.29351(19) 0.60208(17) 0.0470(4) Uani 1 1 d . . . . .
C10 C 0.1526(2) 0.2699(2) 0.77844(17) 0.0505(5) Uani 1 1 d . . . . .
H10 H 0.115814 0.345464 0.709931 0.061 Uiso 1 1 calc R U . . .
C16 C 0.2165(2) 0.0336(2) 0.62476(16) 0.0503(5) Uani 1 1 d . . . . .
C1 C 0.6428(2) 0.3428(2) 0.39330(18) 0.0529(5) Uani 1 1 d . . . . .
H1 H 0.618034 0.345658 0.318655 0.063 Uiso 1 1 calc R U . . .
C22 C 0.26898(19) 0.44787(19) 0.12599(15) 0.0492(5) Uani 1 1 d . . . . .
C19 C 0.2960(2) 0.09913(19) 0.36462(17) 0.0493(4) Uani 1 1 d . . . . .
H19A H 0.385045 0.059307 0.413511 0.059 Uiso 1 1 calc R U . . .
H19B H 0.256611 0.023834 0.360816 0.059 Uiso 1 1 calc R U . . .
C14 C 0.3445(2) 0.0754(2) 0.88258(18) 0.0573(5) Uani 1 1 d . . . . .
H14 H 0.437018 0.020116 0.884799 0.069 Uiso 1 1 calc R U . . .
C20 C 0.3232(2) 0.1920(2) 0.24259(17) 0.0506(5) Uani 1 1 d . . . . .
C3 C 0.8052(2) 0.3749(2) 0.5221(2) 0.0642(6) Uani 1 1 d . . . . .
H3 H 0.888957 0.401579 0.532052 0.077 Uiso 1 1 calc R U . . .
C4 C 0.7223(2) 0.3313(3) 0.6169(2) 0.0636(6) Uani 1 1 d . . . . .
H4 H 0.750595 0.326433 0.691319 0.076 Uiso 1 1 calc R U . . .
C2 C 0.7662(2) 0.3800(2) 0.4103(2) 0.0596(5) Uani 1 1 d . . . . .
H2 H 0.824790 0.409032 0.346721 0.071 Uiso 1 1 calc R U . . .
C27 C 0.3526(2) 0.5333(2) 0.13770(19) 0.0590(5) Uani 1 1 d . . . . .
H27 H 0.396321 0.514979 0.210936 0.071 Uiso 1 1 calc R U . . .
C13 C 0.2614(3) 0.0441(2) 0.98123(19) 0.0702(6) Uani 1 1 d . . . . .
H13 H 0.296421 -0.032033 1.049841 0.084 Uiso 1 1 calc R U . . .
C11 C 0.0689(2) 0.2401(2) 0.87685(19) 0.0608(5) Uani 1 1 d . . . . .
H11 H -0.023700 0.294625 0.875901 0.073 Uiso 1 1 calc R U . . .
C12 C 0.1264(3) 0.1282(2) 0.9753(2) 0.0667(6) Uani 1 1 d . . . . .
C17 C 0.0752(3) 0.0000(3) 0.6682(2) 0.0788(7) Uani 1 1 d . . . . .
H17A H 0.084024 -0.098684 0.691521 0.118 Uiso 1 1 calc R U . . .
H17B H 0.001617 0.049043 0.605875 0.118 Uiso 1 1 calc R U . . .
H17C H 0.049157 0.027994 0.735165 0.118 Uiso 1 1 calc R U . . .
C23 C 0.2030(3) 0.4744(3) 0.01922(19) 0.0730(6) Uani 1 1 d . . . . .
H23 H 0.146726 0.416919 0.010777 0.088 Uiso 1 1 calc R U . . .
C26 C 0.3711(3) 0.6461(2) 0.0402(2) 0.0750(7) Uani 1 1 d . . . . .
H26 H 0.428727 0.703015 0.047682 0.090 Uiso 1 1 calc R U . . .
C25 C 0.3061(3) 0.6742(3) -0.0657(2) 0.0874(8) Uani 1 1 d . . . . .
H25 H 0.318428 0.750691 -0.130888 0.105 Uiso 1 1 calc R U . . .
C24 C 0.2227(4) 0.5909(3) -0.0772(2) 0.0954(9) Uani 1 1 d . . . . .
H24 H 0.177748 0.611575 -0.150537 0.114 Uiso 1 1 calc R U . . .

loop_
_atom_site_aniso_label
_atom_site_aniso_U_11
_atom_site_aniso_U_22
_atom_site_aniso_U_33
_atom_site_aniso_U_23
_atom_site_aniso_U_13
_atom_site_aniso_U_12
O3 0.0487(7) 0.0475(7) 0.0517(7) -0.0157(6) 0.0101(5) -0.0045(6)
N1 0.0395(7) 0.0467(8) 0.0437(8) -0.0133(6) 0.0039(6) -0.0169(6)
O1 0.0726(10) 0.0482(8) 0.0725(10) -0.0077(7) 0.0006(8) -0.0129(7)
N3 0.0465(8) 0.0457(8) 0.0395(8) -0.0144(6) 0.0051(6) -0.0074(6)
O2 0.0926(12) 0.0720(10) 0.0606(9) -0.0324(8) 0.0160(8) 0.0060(8)
N2 0.0420(8) 0.0640(10) 0.0523(9) -0.0285(8) 0.0041(6) -0.0137(7)
F1 0.1122(13) 0.1214(13) 0.0775(10) -0.0236(9) 0.0567(9) -0.0260(10)
C7 0.0365(8) 0.0371(8) 0.0430(9) -0.0125(7) 0.0037(7) -0.0103(6)
C15 0.0375(8) 0.0424(9) 0.0424(9) -0.0132(7) 0.0048(6) -0.0133(7)
C21 0.0326(8) 0.0469(9) 0.0419(9) -0.0166(7) 0.0025(6) -0.0086(7)
C18 0.0381(8) 0.0446(9) 0.0438(9) -0.0135(7) 0.0037(7) -0.0167(7)
C9 0.0444(9) 0.0482(9) 0.0435(9) -0.0206(8) 0.0070(7) -0.0117(7)
C6 0.0370(8) 0.0389(8) 0.0516(10) -0.0156(7) 0.0042(7) -0.0114(7)
C8 0.0388(8) 0.0426(9) 0.0461(9) -0.0183(7) 0.0030(7) -0.0074(7)
C5 0.0380(9) 0.0522(10) 0.0573(10) -0.0269(8) 0.0056(7) -0.0121(7)
C10 0.0487(10) 0.0496(10) 0.0509(10) -0.0190(8) 0.0073(8) -0.0069(8)
C16 0.0591(11) 0.0527(11) 0.0435(9) -0.0137(8) 0.0053(8) -0.0273(9)
C1 0.0474(10) 0.0571(11) 0.0556(11) -0.0170(9) 0.0092(8) -0.0212(8)
C22 0.0474(9) 0.0513(10) 0.0407(9) -0.0131(8) 0.0075(7) -0.0028(8)
C19 0.0516(10) 0.0440(9) 0.0537(10) -0.0190(8) 0.0008(8) -0.0108(8)
C14 0.0564(11) 0.0565(11) 0.0515(11) -0.0183(9) 0.0047(8) -0.0013(9)
C20 0.0509(10) 0.0528(10) 0.0491(10) -0.0235(8) 0.0023(8) -0.0056(8)
C3 0.0388(10) 0.0774(14) 0.0958(16) -0.0482(13) 0.0131(10) -0.0244(9)
C4 0.0444(10) 0.0888(15) 0.0777(14) -0.0496(13) 0.0059(10) -0.0222(10)
C2 0.0457(10) 0.0601(12) 0.0783(14) -0.0267(10) 0.0189(9) -0.0224(9)
C27 0.0575(11) 0.0534(11) 0.0587(12) -0.0135(9) 0.0043(9) -0.0100(9)
C13 0.0843(15) 0.0643(13) 0.0480(11) -0.0099(10) 0.0140(10) -0.0093(11)
C11 0.0508(11) 0.0659(12) 0.0672(13) -0.0298(11) 0.0177(9) -0.0099(9)
C12 0.0738(14) 0.0723(14) 0.0581(12) -0.0276(11) 0.0307(10) -0.0230(11)
C17 0.0772(15) 0.0838(16) 0.0761(15) -0.0108(12) 0.0174(12) -0.0511(13)
C23 0.0854(16) 0.0830(16) 0.0460(11) -0.0176(11) -0.0034(10) -0.0185(13)
C26 0.0721(14) 0.0574(13) 0.0822(17) -0.0113(11) 0.0199(12) -0.0150(11)
C25 0.102(2) 0.0698(15) 0.0649(16) -0.0029(12) 0.0285(14) -0.0111(14)
C24 0.119(2) 0.105(2) 0.0404(12) -0.0086(13) -0.0008(13) -0.0112(19)

loop_
_atom_type_symbol
_atom_type_description
_atom_type_scat_dispersion_real
_atom_type_scat_dispersion_imag
_atom_type_scat_source
C C 0.0033 0.0016 'International Tables Vol C Tables 4.2.6.8 and 6.1.1.4'
H H 0.0000 0.0000 'International Tables Vol C Tables 4.2.6.8 and 6.1.1.4'
F F 0.0171 0.0103 'International Tables Vol C Tables 4.2.6.8 and 6.1.1.4'
N N 0.0061 0.0033 'International Tables Vol C Tables 4.2.6.8 and 6.1.1.4'
O O 0.0106 0.0060 'International Tables Vol C Tables 4.2.6.8 and 6.1.1.4'

loop_
_geom_angle_atom_site_label_1
_geom_angle_atom_site_label_2
_geom_angle_atom_site_label_3
_geom_angle
_geom_angle_site_symmetry_1
_geom_angle_site_symmetry_3
_geom_angle_publ_flag
C7 N1 C6 117.45(14) . . ?
C21 N3 C20 112.75(15) . . ?
C21 N3 C22 123.84(14) . . ?
C20 N3 C22 123.13(14) . . ?
C8 N2 C5 117.54(15) . . ?
N1 C7 C8 122.01(14) . . ?
N1 C7 C15 117.40(14) . . ?
C8 C7 C15 120.57(14) . . ?
C7 C15 C16 111.32(14) . . ?
C7 C15 C18 114.20(13) . . ?
C16 C15 C18 107.27(13) . . ?
O3 C21 N3 125.22(16) . . ?
O3 C21 C18 126.27(15) . . ?
N3 C21 C18 108.41(14) . . ?
C21 C18 C19 104.51(13) . . ?
C21 C18 C15 112.26(13) . . ?
C19 C18 C15 118.68(14) . . ?
C14 C9 C10 119.02(17) . . ?
C14 C9 C8 119.82(16) . . ?
C10 C9 C8 121.08(16) . . ?
N1 C6 C5 120.88(15) . . ?
N1 C6 C1 119.60(16) . . ?
C5 C6 C1 119.52(15) . . ?
N2 C8 C7 121.06(15) . . ?
N2 C8 C9 116.51(15) . . ?
C7 C8 C9 122.42(14) . . ?
N2 C5 C6 120.98(15) . . ?
N2 C5 C4 119.84(17) . . ?
C6 C5 C4 119.16(17) . . ?
C11 C10 C9 120.86(18) . . ?
O1 C16 C17 122.56(19) . . ?
O1 C16 C15 120.30(16) . . ?
C17 C16 C15 117.12(19) . . ?
C2 C1 C6 119.90(19) . . ?
C23 C22 C27 120.70(19) . . ?
C23 C22 N3 120.06(19) . . ?
C27 C22 N3 119.24(16) . . ?
C20 C19 C18 105.21(14) . . ?
C13 C14 C9 120.62(19) . . ?
O2 C20 N3 123.26(18) . . ?
O2 C20 C19 128.43(18) . . ?
N3 C20 C19 108.30(15) . . ?
C4 C3 C2 120.89(17) . . ?
C3 C4 C5 119.96(19) . . ?
C1 C2 C3 120.56(19) . . ?
C22 C27 C26 119.7(2) . . ?
C12 C13 C14 118.2(2) . . ?
C12 C11 C10 117.83(19) . . ?
F1 C12 C11 118.4(2) . . ?
F1 C12 C13 118.1(2) . . ?
C11 C12 C13 123.47(19) . . ?
C22 C23 C24 117.9(2) . . ?
C25 C26 C27 120.3(3) . . ?
C26 C25 C24 120.1(2) . . ?
C25 C24 C23 121.3(2) . . ?

loop_
_geom_bond_atom_site_label_1
_geom_bond_atom_site_label_2
_geom_bond_distance
_geom_bond_site_symmetry_2
_geom_bond_publ_flag
O3 C21 1.208(2) . ?
N1 C7 1.308(2) . ?
N1 C6 1.368(2) . ?
O1 C16 1.205(2) . ?
N3 C21 1.379(2) . ?
N3 C20 1.399(2) . ?
N3 C22 1.439(2) . ?
O2 C20 1.200(2) . ?
N2 C8 1.316(2) . ?
N2 C5 1.369(2) . ?
F1 C12 1.359(2) . ?
C7 C8 1.441(2) . ?
C7 C15 1.514(2) . ?
C15 C16 1.530(2) . ?
C15 C18 1.543(2) . ?
C21 C18 1.516(2) . ?
C18 C19 1.529(2) . ?
C9 C14 1.383(3) . ?
C9 C10 1.392(3) . ?
C9 C8 1.489(2) . ?
C6 C5 1.406(3) . ?
C6 C1 1.409(2) . ?
C5 C4 1.413(3) . ?
C10 C11 1.381(3) . ?
C16 C17 1.494(3) . ?
C1 C2 1.366(3) . ?
C22 C23 1.366(3) . ?
C22 C27 1.378(3) . ?
C19 C20 1.499(3) . ?
C14 C13 1.381(3) . ?
C3 C4 1.361(3) . ?
C3 C2 1.395(3) . ?
C27 C26 1.382(3) . ?
C13 C12 1.367(3) . ?
C11 C12 1.362(3) . ?
C23 C24 1.401(4) . ?
C26 C25 1.348(4) . ?
C25 C24 1.359(4) . ?
